data_4124808
loop_
_publ_author_name
'Dong, Jie'
'Cui, Ping'
'Shi, Peng-Fei'
'Cheng, Peng'
'Zhao, Bin'

_publ_section_title
;
 Ultrastrong Alkali-Resisting Lanthanide-Zeolites Assembled by [Ln60]
 Nanocages.
;
_journal_issue 51
_journal_name_full 'Journal of the American Chemical Society'
_journal_page_first 15988
_journal_page_last 15991
_journal_paper_doi 10.1021/jacs.5b10000
_journal_volume 137
_journal_year 2015
_chemical_absolute_configuration unk
_chemical_formula_moiety '0.13(C8 H48 Gd24 O72), 0.25(H4 O4)'
_chemical_formula_sum 'C H6.99 Gd3 O9.99'
_chemical_formula_weight 650.65
_chemical_name_systematic
;
 ? 
;
_space_group_crystal_system cubic
_space_group_IT_number 211
_space_group_name_Hall 'I 4 2 3'
_space_group_name_H-M_alt 'I 4 3 2'
_symmetry_space_group_name_Hall 'I 4 2 3'
_symmetry_space_group_name_H-M 'I 4 3 2'
_atom_sites_solution_hydrogens geom
_atom_sites_solution_primary direct
_atom_sites_solution_secondary difmap
_audit_creation_date 2015-10-23
_audit_creation_method
;
Olex2 1.2
(compiled 2015.09.30 svn.r3233 for OlexSys, GUI svn.r4998)
;
_cell_angle_alpha 90.00
_cell_angle_beta 90.00
_cell_angle_gamma 90.00
_cell_formula_units_Z 8
_cell_length_a 12.6596(4)
_cell_length_b 12.6596(4)
_cell_length_c 12.6596(4)
_cell_measurement_reflns_used 8859
_cell_measurement_temperature 130(2)
_cell_measurement_theta_max 27.47
_cell_measurement_theta_min 3.22
_cell_volume 2028.90(11)
_computing_cell_refinement 'SAINT v8.34A (Bruker, 2013)'
_computing_data_reduction 'SAINT v8.34A (Bruker, 2013)'
_computing_molecular_graphics 'Olex2 (Dolomanov et al., 2009)'
_computing_publication_material 'Olex2 (Dolomanov et al., 2009)'
_computing_structure_refinement 'XL (Sheldrick, 2008)'
_computing_structure_solution 'XS (Sheldrick, 2008)'
_diffrn_ambient_temperature 130.0
_diffrn_measured_fraction_theta_full 0.995
_diffrn_measured_fraction_theta_max 0.995
_diffrn_measurement_device_type 'Bruker APEX-II CCD'
_diffrn_measurement_method '\f and \w scans'
_diffrn_radiation_monochromator graphite
_diffrn_radiation_type MoK\a
_diffrn_radiation_wavelength 0.71073
_diffrn_reflns_av_R_equivalents 0.0652
_diffrn_reflns_av_unetI/netI 0.0122
_diffrn_reflns_limit_h_max 15
_diffrn_reflns_limit_h_min -15
_diffrn_reflns_limit_k_max 15
_diffrn_reflns_limit_k_min -15
_diffrn_reflns_limit_l_max 15
_diffrn_reflns_limit_l_min -15
_diffrn_reflns_number 13937
_diffrn_reflns_theta_full 24.96
_diffrn_reflns_theta_max 24.96
_diffrn_reflns_theta_min 3.22
_diffrn_source 'fine-focus sealed tube'
_diffrn_standards_number 0
_exptl_absorpt_coefficient_mu 19.416
_exptl_absorpt_correction_T_max 0.7456
_exptl_absorpt_correction_T_min 0.6320
_exptl_absorpt_correction_type multi-scan
_exptl_absorpt_process_details
;
SADABS-2014/5 (Bruker,2014/5) was used for absorption correction.
wR2(int) was 0.0978 before and 0.0820 after correction.
The Ratio of minimum to maximum transmission is 0.8476.
The \l/2 correction factor is 0.00150.
;
_exptl_crystal_density_diffrn 4.260
_exptl_crystal_density_method 'not measured'
_exptl_crystal_description block
_exptl_crystal_F_000 2279
_refine_diff_density_max 1.987
_refine_diff_density_min -2.091
_refine_diff_density_rms 0.305
_refine_ls_abs_structure_details 'Flack H D (1983), Acta Cryst. A39, 876-881'
_refine_ls_abs_structure_Flack 0.5(2)
_refine_ls_extinction_method none
_refine_ls_goodness_of_fit_ref 1.208
_refine_ls_hydrogen_treatment constr
_refine_ls_matrix_type full
_refine_ls_number_parameters 25
_refine_ls_number_reflns 308
_refine_ls_number_restraints 18
_refine_ls_restrained_S_all 1.172
_refine_ls_R_factor_all 0.0487
_refine_ls_R_factor_gt 0.0473
_refine_ls_shift/su_max 0.001
_refine_ls_shift/su_mean 0.000
_refine_ls_structure_factor_coef Fsqd
_refine_ls_weighting_details 'calc w=1/[\s^2^(Fo^2^)+(0.0310P)^2^+236.5770P] where P=(Fo^2^+2Fc^2^)/3'
_refine_ls_weighting_scheme calc
_refine_ls_wR_factor_gt 0.1037
_refine_ls_wR_factor_ref 0.1042
_reflns_number_gt 297
_reflns_number_total 308
_reflns_threshold_expression >2sigma(I)
_cod_data_source_file ja5b10000_si_003.cif
_cod_data_source_block Gd200
_cod_database_code 4124808
_olex2_refinement_description
;
1. Fixed Uiso
 At 1.2 times of:
  All O(H) groups
2. Uiso/Uaniso restraints and constraints
Uanis(C) \\sim Ueq: with sigma of 0.0005 and sigma for terminal atoms of 0.0005
Uanis(O2) \\sim Ueq: with sigma of 0.0005 and sigma for terminal atoms of 0.0005
Uanis(O) \\sim Ueq: with sigma of 0.0005 and sigma for terminal atoms of 0.0005
3. Others
 Fixed Sof: O1(0.165) H1(0.165)
4.a Riding coordinates:
 O(H), O1(H1)
;
_olex2_submission_special_instructions 'No special instructions were received'

loop_
_space_group_symop_id
_space_group_symop_operation_xyz
1 'x, y, z'
2 '-y, x, z'
3 '-x, -y, z'
4 'y, -x, z'
5 'x, -z, y'
6 'x, -y, -z'
7 'x, z, -y'
8 'z, y, -x'
9 '-x, y, -z'
10 '-z, y, x'
11 'z, x, y'
12 'y, z, x'
13 '-y, -z, x'
14 'z, -x, -y'
15 '-y, z, -x'
16 '-z, -x, y'
17 '-z, x, -y'
18 'y, -z, -x'
19 'y, x, -z'
20 '-y, -x, -z'
21 '-x, z, y'
22 '-x, -z, -y'
23 'z, -y, x'
24 '-z, -y, -x'
25 'x+1/2, y+1/2, z+1/2'
26 '-y+1/2, x+1/2, z+1/2'
27 '-x+1/2, -y+1/2, z+1/2'
28 'y+1/2, -x+1/2, z+1/2'
29 'x+1/2, -z+1/2, y+1/2'
30 'x+1/2, -y+1/2, -z+1/2'
31 'x+1/2, z+1/2, -y+1/2'
32 'z+1/2, y+1/2, -x+1/2'
33 '-x+1/2, y+1/2, -z+1/2'
34 '-z+1/2, y+1/2, x+1/2'
35 'z+1/2, x+1/2, y+1/2'
36 'y+1/2, z+1/2, x+1/2'
37 '-y+1/2, -z+1/2, x+1/2'
38 'z+1/2, -x+1/2, -y+1/2'
39 '-y+1/2, z+1/2, -x+1/2'
40 '-z+1/2, -x+1/2, y+1/2'
41 '-z+1/2, x+1/2, -y+1/2'
42 'y+1/2, -z+1/2, -x+1/2'
43 'y+1/2, x+1/2, -z+1/2'
44 '-y+1/2, -x+1/2, -z+1/2'
45 '-x+1/2, z+1/2, y+1/2'
46 '-x+1/2, -z+1/2, -y+1/2'
47 'z+1/2, -y+1/2, x+1/2'
48 '-z+1/2, -y+1/2, -x+1/2'

loop_
_atom_site_label
_atom_site_type_symbol
_atom_site_fract_x
_atom_site_fract_y
_atom_site_fract_z
_atom_site_U_iso_or_equiv
_atom_site_adp_type
_atom_site_occupancy
_atom_site_calc_flag
_atom_site_site_symmetry_order
_atom_site_refinement_flags_posn
_atom_site_refinement_flags_adp
_atom_site_refinement_flags_occupancy
Gd2 Gd 0.34471(6) 0.34471(6) 0.0000 0.0189(4) Uani 1 d 2 S T P
O O 0.3335(8) 0.495(3) -0.1057(8) 0.023(3) Uani 1 d 1 . U .
H H 0.3422 0.5021 -0.1764 0.028 Uiso 1 d 1 R . .
C C 0.2500 0.2500 0.2500 0.0063(10) Uani 1 d 6 S TU P
O2 O 0.3236(9) 0.2500 0.1764(9) 0.0141(16) Uani 1 d 2 S TU P
O1 O 0.5000 0.5000 -0.281(3) 0.054(11) Uani 0.66 d 4 S T P
H1 H 0.5507 0.4932 -0.3243 0.064 Uiso 0.16 d 1 R . .

loop_
_atom_site_aniso_label
_atom_site_aniso_U_11
_atom_site_aniso_U_22
_atom_site_aniso_U_33
_atom_site_aniso_U_23
_atom_site_aniso_U_13
_atom_site_aniso_U_12
Gd2 0.0181(5) 0.0181(5) 0.0206(6) -0.001(2) 0.001(2) 0.0013(4)
O 0.023(3) 0.023(3) 0.024(3) 0.0000(10) 0.0003(10) 0.0000(10)
C 0.0063(10) 0.0063(10) 0.0063(10) 0.0000(6) 0.0000(6) 0.0000(6)
O2 0.0141(16) 0.014(2) 0.0141(16) -0.0002(7) 0.0000(10) -0.0002(7)
O1 0.062(18) 0.062(18) 0.04(2) 0.000 0.000 0.000

loop_
_atom_type_symbol
_atom_type_description
_atom_type_scat_dispersion_real
_atom_type_scat_dispersion_imag
_atom_type_scat_source
C C 0.0033 0.0016 'International Tables Vol C Tables 4.2.6.8 and 6.1.1.4'
H H 0.0000 0.0000 'International Tables Vol C Tables 4.2.6.8 and 6.1.1.4'
Gd Gd -0.1653 3.9035 'International Tables Vol C Tables 4.2.6.8 and 6.1.1.4'
O O 0.0106 0.0060 'International Tables Vol C Tables 4.2.6.8 and 6.1.1.4'

loop_
_geom_angle_atom_site_label_1
_geom_angle_atom_site_label_2
_geom_angle_atom_site_label_3
_geom_angle
_geom_angle_site_symmetry_1
_geom_angle_site_symmetry_3
Gd2 Gd2 Gd2 114.38(2) 39 38
Gd2 Gd2 Gd2 170.46(5) 38 37_554
Gd2 Gd2 Gd2 64.75(3) 39 37_554
Gd2 Gd2 Gd2 170.46(5) 39 40_554
Gd2 Gd2 Gd2 114.38(2) 37_554 40_554
Gd2 Gd2 Gd2 64.75(3) 38 40_554
O Gd2 Gd2 38.3(3) 19 38
O Gd2 Gd2 132.5(6) 45_554 40_554
O Gd2 Gd2 132.5(6) 38 39
O Gd2 Gd2 134.9(6) 45_554 38
O Gd2 Gd2 150.4(3) 2_655 39
O Gd2 Gd2 38.1(7) 38 38
O Gd2 Gd2 80.2(4) 19 40_554
O Gd2 Gd2 106.4(4) 6_565 38
O Gd2 Gd2 150.4(3) 6_565 40_554
O Gd2 Gd2 79.0(4) 2_655 38
O Gd2 Gd2 106.4(4) 2_655 37_554
O Gd2 Gd2 105.0(4) 19 39
O Gd2 Gd2 38.9(3) 6_565 39
O Gd2 Gd2 150.9(3) 19 37_554
O Gd2 Gd2 105.0(4) . 40_554
O Gd2 Gd2 80.2(4) . 39
O Gd2 Gd2 40.7(7) 38 40_554
O Gd2 Gd2 40.7(7) 45_554 39
O Gd2 Gd2 38.9(3) 2_655 40_554
O Gd2 Gd2 134.9(6) 38 37_554
O Gd2 Gd2 79.0(4) 6_565 37_554
O Gd2 Gd2 38.3(3) . 37_554
O Gd2 Gd2 38.1(7) 45_554 37_554
O Gd2 Gd2 150.9(3) . 38
O Gd2 O 72.9(6) . 45_554
O Gd2 O 68.4(4) 19 2_655
O Gd2 O 115.4(7) 19 .
O Gd2 O 72.9(6) 19 38
O Gd2 O 143.5(4) 45_554 2_655
O Gd2 O 144.9(4) . 38
O Gd2 O 143.5(4) 38 6_565
O Gd2 O 121.2(5) 45_554 38
O Gd2 O 77.5(5) . 2_655
O Gd2 O 77.5(5) 19 6_565
O Gd2 O 74.6(6) 38 2_655
O Gd2 O 68.4(4) . 6_565
O Gd2 O 144.9(4) 19 45_554
O Gd2 O 74.6(6) 45_554 6_565
O Gd2 O 113.5(7) 6_565 2_655
O Gd2 O2 151.7(5) 19 37_554
O Gd2 O2 63.3(8) 38 .
O Gd2 O2 151.7(5) . .
O Gd2 O2 63.5(5) . 37_554
O Gd2 O2 122.8(5) 2_655 .
O Gd2 O2 63.3(8) 45_554 37_554
O Gd2 O2 92.8(7) 45_554 .
O Gd2 O2 92.8(7) 38 37_554
O Gd2 O2 84.5(5) 6_565 .
O Gd2 O2 122.8(5) 6_565 37_554
O Gd2 O2 63.5(5) 19 .
O Gd2 O2 84.5(5) 2_655 37_554
O2 Gd2 Gd2 43.9(3) . 38
O2 Gd2 Gd2 102.6(2) . 40_554
O2 Gd2 Gd2 73.4(3) . 39
O2 Gd2 Gd2 130.7(3) 37_554 38
O2 Gd2 Gd2 43.9(3) 37_554 37_554
O2 Gd2 Gd2 102.6(2) 37_554 39
O2 Gd2 Gd2 73.4(3) 37_554 40_554
O2 Gd2 Gd2 130.7(3) . 37_554
O2 Gd2 O2 131.99(18) 37_554 .
Gd2 O Gd2 103.6(8) . 37_554
Gd2 O Gd2 111.2(4) . 4_565
Gd2 O Gd2 100.4(8) 37_554 4_565
O2 C O2 120.000(1) 12 11
O2 C O2 120.000(1) . 11
O2 C O2 120.000(1) 12 .
Gd2 O2 Gd2 92.1(5) 38 .
C O2 Gd2 133.9(3) . 38
C O2 Gd2 133.9(3) . .

loop_
_geom_bond_atom_site_label_1
_geom_bond_atom_site_label_2
_geom_bond_distance
_geom_bond_site_symmetry_2
Gd2 Gd2 3.6715(2) 39
Gd2 Gd2 3.6715(2) 40_554
Gd2 Gd2 3.6715(2) 37_554
Gd2 Gd2 3.6715(2) 38
Gd2 O 2.33(3) .
Gd2 O 2.33(3) 19
Gd2 O 2.343(10) 45_554
Gd2 O 2.343(10) 38
Gd2 O 2.44(3) 6_565
Gd2 O 2.44(3) 2_655
Gd2 O2 2.549(12) .
Gd2 O2 2.549(12) 37_554
O Gd2 2.44(3) 4_565
O Gd2 2.343(10) 37_554
C O2 1.317(17) 12
C O2 1.317(17) 11
C O2 1.317(17) .
O2 Gd2 2.549(12) 38
